data_4108477
loop_
_publ_author_name
'Douglas C. Beshore'
'Amos B. Smith'

_publ_section_title
;
 The Lyconadins: Enantioselective Total Syntheses of (+)-Lyconadin A and
 (-)-Lyconadin B
;
_journal_name_full 'Journal of the American Chemical Society'
_journal_page_first 13778
_journal_page_last 13789
_journal_paper_doi 10.1021/ja804939r
_journal_volume 130
_journal_year 2008
_chemical_formula_sum 'C13 H20 I N O'
_chemical_formula_weight 333.20
_space_group_IT_number 4
_symmetry_cell_setting monoclinic
_symmetry_Int_Tables_number 4
_symmetry_space_group_name_Hall 'P 2yb'
_symmetry_space_group_name_H-M 'P 1 21 1'
_atom_sites_solution_hydrogens geom
_atom_sites_solution_primary direct
_audit_creation_method SHELXL-97
_cell_angle_alpha 90.00
_cell_angle_beta 91.208(2)
_cell_angle_gamma 90.00
_cell_formula_units_Z 16
_cell_length_a 11.5465(8)
_cell_length_b 16.9259(7)
_cell_length_c 27.4768(15)
_cell_measurement_temperature 143(1)
_cell_volume 5368.7(5)
_computing_data_collection 'CrystalClear (Rigaku, 1999)'
_computing_data_reduction 'CrystalClear (Rigaku, 1999)'
_computing_structure_refinement 'SHELXL-97 (Sheldrick, 1997)'
_computing_structure_solution 'SIR97 (Altomare, 1999)'
_diffrn_ambient_temperature 143(1)
_diffrn_measured_fraction_theta_full 0.985
_diffrn_measured_fraction_theta_max 0.985
_diffrn_measurement_device 'CCD Area Detector'
_diffrn_measurement_device_type 'Rigaku Mercury'
_diffrn_measurement_method 'phi and omega rotations'
_diffrn_radiation_monochromator graphite
_diffrn_radiation_source 'rotating anode'
_diffrn_radiation_type MoK\a
_diffrn_radiation_wavelength 0.71069
_diffrn_reflns_av_R_equivalents 0.0414
_diffrn_reflns_av_sigmaI/netI 0.0724
_diffrn_reflns_limit_h_max 15
_diffrn_reflns_limit_h_min -12
_diffrn_reflns_limit_k_max 21
_diffrn_reflns_limit_k_min -20
_diffrn_reflns_limit_l_max 33
_diffrn_reflns_limit_l_min -35
_diffrn_reflns_number 34107
_diffrn_reflns_theta_full 27.50
_diffrn_reflns_theta_max 27.50
_diffrn_reflns_theta_min 2.52
_exptl_absorpt_coefficient_mu 2.368
_exptl_absorpt_correction_T_max 1.0000
_exptl_absorpt_correction_T_min 0.4653
_exptl_absorpt_correction_type multi-scan
_exptl_crystal_density_diffrn 1.649
_exptl_crystal_F_000 2656
_exptl_crystal_size_max 0.30
_exptl_crystal_size_mid 0.28
_exptl_crystal_size_min 0.03
_refine_diff_density_max 1.267
_refine_diff_density_min -1.906
_refine_diff_density_rms 0.123
_refine_ls_abs_structure_details 'Flack H D (1983), Acta Cryst. A39, 876-881'
_refine_ls_abs_structure_Flack -0.013(16)
_refine_ls_extinction_method none
_refine_ls_goodness_of_fit_ref 1.039
_refine_ls_hydrogen_treatment constr
_refine_ls_matrix_type full
_refine_ls_number_parameters 1170
_refine_ls_number_reflns 20757
_refine_ls_number_restraints 1
_refine_ls_restrained_S_all 1.039
_refine_ls_R_factor_all 0.0560
_refine_ls_R_factor_gt 0.0504
_refine_ls_shift/su_max 0.001
_refine_ls_shift/su_mean 0.000
_refine_ls_structure_factor_coef Fsqd
_refine_ls_weighting_details 'calc w=1/[\s^2^(Fo^2^)+(0.0704P)^2^+4.0824P] where P=(Fo^2^+2Fc^2^)/3'
_refine_ls_weighting_scheme calc
_refine_ls_wR_factor_gt 0.1286
_refine_ls_wR_factor_ref 0.1369
_reflns_number_gt 19066
_reflns_number_total 20757
_reflns_threshold_expression >2sigma(I)
_cod_data_source_file ja804939r_si_005.cif
_cod_data_source_block shelxl
_cod_original_sg_symbol_H-M 'P 21 '
_cod_database_code 4108477

loop_
_symmetry_equiv_pos_as_xyz
'x, y, z'
'-x, y+1/2, -z'

loop_
_atom_site_label
_atom_site_type_symbol
_atom_site_fract_x
_atom_site_fract_y
_atom_site_fract_z
_atom_site_U_iso_or_equiv
_atom_site_adp_type
_atom_site_occupancy
_atom_site_symmetry_multiplicity
_atom_site_calc_flag
_atom_site_refinement_flags
I1m1 I 0.22493(5) 0.37802(4) 0.258363(19) 0.06035(16) Uani 1 1 d .
C1m1 C 0.1753(5) 0.2922(4) 0.2029(2) 0.0333(13) Uani 1 1 d .
C2m1 C 0.2409(5) 0.3018(4) 0.1552(2) 0.0349(14) Uani 1 1 d .
H2m1 H 0.3227 0.2881 0.1603 0.046 Uiso 1 1 calc R
C3m1 C 0.2301(6) 0.3839(4) 0.1325(3) 0.0407(15) Uani 1 1 d .
H3Am1 H 0.2667 0.3833 0.1010 0.054 Uiso 1 1 calc R
H3Bm1 H 0.2718 0.4214 0.1530 0.054 Uiso 1 1 calc R
C4m1 C 0.1025(6) 0.4128(4) 0.1255(3) 0.0405(15) Uani 1 1 d .
H4m1 H 0.0720 0.3897 0.0951 0.054 Uiso 1 1 calc R
C5m1 C 0.0241(6) 0.3863(4) 0.1662(3) 0.0391(14) Uani 1 1 d .
H5Am1 H -0.0560 0.3896 0.1549 0.052 Uiso 1 1 calc R
H5Bm1 H 0.0338 0.4220 0.1936 0.052 Uiso 1 1 calc R
C6m1 C 0.0494(5) 0.3022(4) 0.1830(2) 0.0341(13) Uani 1 1 d .
H6m1 H -0.0076 0.2836 0.2064 0.045 Uiso 1 1 calc R
C7m1 C 0.0527(5) 0.2484(4) 0.1368(2) 0.0264(11) Uani 1 1 d .
H7m1 H 0.0131 0.2759 0.1099 0.035 Uiso 1 1 calc R
C8m1 C -0.0057(5) 0.1687(4) 0.1440(2) 0.0339(13) Uani 1 1 d .
H8m1 H 0.0061 0.1377 0.1144 0.045 Uiso 1 1 calc R
C9m1 C 0.0461(5) 0.1216(4) 0.1865(2) 0.0365(14) Uani 1 1 d .
H9Am1 H 0.0361 0.0655 0.1806 0.049 Uiso 1 1 calc R
H9Bm1 H 0.0070 0.1350 0.2163 0.049 Uiso 1 1 calc R
C10m1 C 0.1772(5) 0.1417(4) 0.1915(3) 0.0394(15) Uani 1 1 d .
H10m1 H 0.2179 0.0952 0.2044 0.052 Uiso 1 1 calc R
C11m1 C 0.2011(6) 0.2114(4) 0.2262(2) 0.0402(16) Uani 1 1 d .
H11Am1 H 0.1541 0.2053 0.2548 0.054 Uiso 1 1 calc R
H11Bm1 H 0.2818 0.2099 0.2367 0.054 Uiso 1 1 calc R
C12m1 C 0.2232(5) 0.1597(5) 0.1408(3) 0.0404(15) Uani 1 1 d .
H12Am1 H 0.3073 0.1594 0.1418 0.054 Uiso 1 1 calc R
H12Bm1 H 0.1969 0.1195 0.1179 0.054 Uiso 1 1 calc R
C13m1 C 0.1023(9) 0.5039(5) 0.1191(4) 0.067(2) Uani 1 1 d .
H13Am1 H 0.0242 0.5220 0.1140 0.100 Uiso 1 1 calc R
H13Bm1 H 0.1479 0.5178 0.0916 0.100 Uiso 1 1 calc R
H13Cm1 H 0.1347 0.5282 0.1479 0.100 Uiso 1 1 calc R
N1m1 N 0.1803(4) 0.2390(3) 0.12453(19) 0.0315(11) Uani 1 1 d .
O1m1 O -0.1277(3) 0.1795(3) 0.14861(18) 0.0405(11) Uani 1 1 d .
H1m1 H -0.1427 0.1869 0.1773 0.061 Uiso 1 1 calc R
I1m2 I 0.01647(4) 0.10753(3) 0.346381(18) 0.04873(13) Uani 1 1 d .
C1m2 C 0.0864(5) 0.1964(4) 0.3972(2) 0.0315(12) Uani 1 1 d .
C2m2 C 0.2179(5) 0.1986(4) 0.4007(2) 0.0337(13) Uani 1 1 d .
H2m2 H 0.2508 0.2174 0.3702 0.045 Uiso 1 1 calc R
C3m2 C 0.2700(6) 0.1177(5) 0.4157(3) 0.0448(17) Uani 1 1 d .
H3Am2 H 0.2567 0.0806 0.3892 0.060 Uiso 1 1 calc R
H3Bm2 H 0.3531 0.1237 0.4201 0.060 Uiso 1 1 calc R
C4m2 C 0.2210(7) 0.0828(4) 0.4620(3) 0.0472(18) Uani 1 1 d .
H4m2 H 0.2601 0.1090 0.4896 0.063 Uiso 1 1 calc R
C5m2 C 0.0909(6) 0.0970(5) 0.4670(3) 0.0460(17) Uani 1 1 d .
H5Am2 H 0.0701 0.0902 0.5008 0.061 Uiso 1 1 calc R
H5Bm2 H 0.0484 0.0582 0.4478 0.061 Uiso 1 1 calc R
C6m2 C 0.0565(5) 0.1803(4) 0.4501(2) 0.0341(13) Uani 1 1 d .
H6m2 H -0.0250 0.1919 0.4565 0.045 Uiso 1 1 calc R
C7m2 C 0.1406(5) 0.2402(4) 0.4767(2) 0.0294(12) Uani 1 1 d .
H7m2 H 0.1771 0.2130 0.5046 0.039 Uiso 1 1 calc R
C8m2 C 0.0818(5) 0.3143(4) 0.4953(2) 0.0350(14) Uani 1 1 d .
H8m2 H 0.1408 0.3484 0.5105 0.047 Uiso 1 1 calc R
C9m2 C 0.0205(6) 0.3605(5) 0.4545(3) 0.0454(17) Uani 1 1 d .
H9Am2 H 0.0198 0.4163 0.4626 0.060 Uiso 1 1 calc R
H9Bm2 H -0.0591 0.3427 0.4511 0.060 Uiso 1 1 calc R
C10m2 C 0.0831(6) 0.3482(5) 0.4059(2) 0.0394(15) Uani 1 1 d .
H10m2 H 0.0729 0.3956 0.3858 0.052 Uiso 1 1 calc R
C11m2 C 0.0401(6) 0.2762(4) 0.3769(2) 0.0370(14) Uani 1 1 d .
H11Am2 H 0.0637 0.2817 0.3434 0.049 Uiso 1 1 calc R
H11Bm2 H -0.0439 0.2754 0.3770 0.049 Uiso 1 1 calc R
C12m2 C 0.2139(6) 0.3371(4) 0.4180(2) 0.0350(13) Uani 1 1 d .
H12Am2 H 0.2580 0.3415 0.3884 0.047 Uiso 1 1 calc R
H12Bm2 H 0.2401 0.3782 0.4402 0.047 Uiso 1 1 calc R
C13m2 C 0.2500(9) -0.0056(5) 0.4654(4) 0.066(3) Uani 1 1 d .
H13Am2 H 0.2438 -0.0228 0.4986 0.099 Uiso 1 1 calc R
H13Bm2 H 0.3277 -0.0142 0.4548 0.099 Uiso 1 1 calc R
H13Cm2 H 0.1969 -0.0350 0.4451 0.099 Uiso 1 1 calc R
N1m2 N 0.2336(4) 0.2585(3) 0.44041(19) 0.0305(11) Uani 1 1 d .
O1m2 O 0.0000(4) 0.2940(4) 0.53070(16) 0.0441(12) Uani 1 1 d .
H1m2 H 0.0326 0.2704 0.5532 0.066 Uiso 1 1 calc R
I1m3 I 0.07029(4) 0.15717(3) 0.756954(16) 0.04483(12) Uani 1 1 d .
C1m3 C 0.1205(5) 0.2405(4) 0.7002(2) 0.0296(12) Uani 1 1 d .
C2m3 C 0.0460(5) 0.2327(4) 0.6527(2) 0.0325(13) Uani 1 1 d .
H2m3 H -0.0334 0.2502 0.6586 0.043 Uiso 1 1 calc R
C3m3 C 0.0443(5) 0.1510(4) 0.6310(2) 0.0342(13) Uani 1 1 d .
H3Am3 H 0.0004 0.1527 0.6005 0.045 Uiso 1 1 calc R
H3Bm3 H 0.0036 0.1161 0.6528 0.045 Uiso 1 1 calc R
C4m3 C 0.1634(5) 0.1155(4) 0.6213(2) 0.0335(13) Uani 1 1 d .
H4m3 H 0.1913 0.1394 0.5913 0.045 Uiso 1 1 calc R
C5m3 C 0.2514(5) 0.1366(4) 0.6624(2) 0.0325(13) Uani 1 1 d .
H5Am3 H 0.2396 0.1021 0.6901 0.043 Uiso 1 1 calc R
H5Bm3 H 0.3294 0.1281 0.6511 0.043 Uiso 1 1 calc R
C6m3 C 0.2377(5) 0.2225(4) 0.6782(2) 0.0272(11) Uani 1 1 d .
H6m3 H 0.3009 0.2380 0.7006 0.036 Uiso 1 1 calc R
C7m3 C 0.2345(5) 0.2770(4) 0.6324(2) 0.0292(12) Uani 1 1 d .
H7m3 H 0.2661 0.2476 0.6049 0.039 Uiso 1 1 calc R
C8m3 C 0.2999(5) 0.3551(4) 0.6374(2) 0.0317(13) Uani 1 1 d .
H8m3 H 0.2883 0.3847 0.6070 0.042 Uiso 1 1 calc R
C9m3 C 0.2580(6) 0.4063(4) 0.6790(3) 0.0392(15) Uani 1 1 d .
H9Am3 H 0.2701 0.4616 0.6714 0.052 Uiso 1 1 calc R
H9Bm3 H 0.3018 0.3939 0.7086 0.052 Uiso 1 1 calc R
C10m3 C 0.1272(6) 0.3907(4) 0.6869(3) 0.0376(14) Uani 1 1 d .
H10m3 H 0.0918 0.4385 0.7002 0.050 Uiso 1 1 calc R
C11m3 C 0.1062(6) 0.3212(4) 0.7215(2) 0.0368(14) Uani 1 1 d .
H11Am3 H 0.1590 0.3262 0.7492 0.049 Uiso 1 1 calc R
H11Bm3 H 0.0280 0.3255 0.7335 0.049 Uiso 1 1 calc R
C12m3 C 0.0710(5) 0.3724(4) 0.6374(2) 0.0353(13) Uani 1 1 d .
H12Am3 H -0.0126 0.3753 0.6395 0.047 Uiso 1 1 calc R
H12Bm3 H 0.0956 0.4109 0.6135 0.047 Uiso 1 1 calc R
C13m3 C 0.1574(8) 0.0271(4) 0.6131(3) 0.0493(18) Uani 1 1 d .
H13Am3 H 0.1123 0.0032 0.6381 0.074 Uiso 1 1 calc R
H13Bm3 H 0.2342 0.0054 0.6141 0.074 Uiso 1 1 calc R
H13Cm3 H 0.1218 0.0166 0.5819 0.074 Uiso 1 1 calc R
N1m3 N 0.1060(4) 0.2919(3) 0.62209(17) 0.0254(9) Uani 1 1 d .
O1m3 O 0.4211(4) 0.3379(3) 0.64285(19) 0.0407(11) Uani 1 1 d .
H1m3 H 0.4371 0.3301 0.6717 0.061 Uiso 1 1 calc R
I1m4 I 0.22452(5) 0.44208(3) 0.856653(19) 0.05460(14) Uani 1 1 d .
C1m4 C 0.1710(6) 0.3445(4) 0.9035(2) 0.0329(13) Uani 1 1 d .
C2m4 C 0.0387(5) 0.3355(4) 0.9053(2) 0.0281(12) Uani 1 1 d .
H2m4 H 0.0079 0.3173 0.8738 0.037 Uiso 1 1 calc R
C3m4 C -0.0235(6) 0.4104(4) 0.9209(3) 0.0369(14) Uani 1 1 d .
H3Am4 H -0.0122 0.4511 0.8966 0.049 Uiso 1 1 calc R
H3Bm4 H -0.1059 0.3998 0.9223 0.049 Uiso 1 1 calc R
C4m4 C 0.0188(6) 0.4411(4) 0.9702(3) 0.0389(14) Uani 1 1 d .
H4m4 H -0.0129 0.4065 0.9953 0.052 Uiso 1 1 calc R
C5m4 C 0.1538(6) 0.4374(4) 0.9752(3) 0.0382(14) Uani 1 1 d .
H5Am4 H 0.1875 0.4797 0.9563 0.051 Uiso 1 1 calc R
H5Bm4 H 0.1771 0.4448 1.0090 0.051 Uiso 1 1 calc R
C6m4 C 0.1984(5) 0.3580(4) 0.9571(2) 0.0296(12) Uani 1 1 d .
H6m4 H 0.2814 0.3517 0.9644 0.039 Uiso 1 1 calc R
C7m4 C 0.1273(4) 0.2904(3) 0.97967(19) 0.0226(10) Uani 1 1 d .
H7m4 H 0.0888 0.3120 1.0082 0.030 Uiso 1 1 calc R
C8m4 C 0.1958(5) 0.2176(3) 0.9964(2) 0.0277(11) Uani 1 1 d .
H8m4 H 0.1420 0.1787 1.0096 0.037 Uiso 1 1 calc R
C9m4 C 0.2595(5) 0.1807(4) 0.9546(3) 0.0380(14) Uani 1 1 d .
H9Am4 H 0.2689 0.1245 0.9604 0.051 Uiso 1 1 calc R
H9Bm4 H 0.3360 0.2040 0.9525 0.051 Uiso 1 1 calc R
C10m4 C 0.1922(6) 0.1936(4) 0.9063(2) 0.0373(14) Uani 1 1 d .
H10m4 H 0.2072 0.1491 0.8845 0.050 Uiso 1 1 calc R
C11m4 C 0.2242(6) 0.2707(4) 0.8805(2) 0.0368(14) Uani 1 1 d .
H11Am4 H 0.3079 0.2762 0.8811 0.049 Uiso 1 1 calc R
H11Bm4 H 0.1986 0.2675 0.8467 0.049 Uiso 1 1 calc R
C12m4 C 0.0629(6) 0.1947(4) 0.9182(2) 0.0357(14) Uani 1 1 d .
H12Am4 H 0.0169 0.1890 0.8885 0.047 Uiso 1 1 calc R
H12Bm4 H 0.0452 0.1508 0.9395 0.047 Uiso 1 1 calc R
C13m4 C -0.0265(9) 0.5246(4) 0.9794(3) 0.058(2) Uani 1 1 d .
H13Am4 H 0.0142 0.5614 0.9594 0.086 Uiso 1 1 calc R
H13Bm4 H -0.0142 0.5381 1.0130 0.086 Uiso 1 1 calc R
H13Cm4 H -0.1078 0.5267 0.9715 0.086 Uiso 1 1 calc R
N1m4 N 0.0334(4) 0.2698(3) 0.94228(19) 0.0276(10) Uani 1 1 d .
O1m4 O 0.2761(3) 0.2398(3) 1.03340(16) 0.0358(10) Uani 1 1 d .
H1m4 H 0.2421 0.2462 1.0590 0.054 Uiso 1 1 calc R
I1m5 I 0.55683(5) 0.45519(4) -0.03681(2) 0.06112(16) Uani 1 1 d .
C1m5 C 0.6088(5) 0.3435(4) -0.0021(3) 0.0379(15) Uani 1 1 d .
C2m5 C 0.5397(5) 0.3230(4) 0.0432(3) 0.0379(14) Uani 1 1 d .
H2m5 H 0.4594 0.3106 0.0339 0.050 Uiso 1 1 calc R
C3m5 C 0.5427(6) 0.3874(4) 0.0822(3) 0.0436(16) Uani 1 1 d .
H3Am5 H 0.5032 0.3681 0.1106 0.058 Uiso 1 1 calc R
H3Bm5 H 0.5001 0.4329 0.0699 0.058 Uiso 1 1 calc R
C4m5 C 0.6673(6) 0.4146(4) 0.0980(3) 0.0394(15) Uani 1 1 d .
H4m5 H 0.6975 0.3765 0.1219 0.052 Uiso 1 1 calc R
C5m5 C 0.7503(6) 0.4150(4) 0.0544(3) 0.0367(14) Uani 1 1 d .
H5Am5 H 0.7390 0.4635 0.0360 0.049 Uiso 1 1 calc R
H5Bm5 H 0.8297 0.4143 0.0666 0.049 Uiso 1 1 calc R
C6m5 C 0.7306(5) 0.3443(4) 0.0206(2) 0.0333(13) Uani 1 1 d .
H6m5 H 0.7898 0.3418 -0.0045 0.044 Uiso 1 1 calc R
C7m5 C 0.7283(5) 0.2677(4) 0.0510(2) 0.0280(12) Uani 1 1 d .
H7m5 H 0.7640 0.2792 0.0829 0.037 Uiso 1 1 calc R
C8m5 C 0.7931(5) 0.1988(4) 0.0293(2) 0.0287(12) Uani 1 1 d .
H8m5 H 0.7848 0.1531 0.0508 0.038 Uiso 1 1 calc R
C9m5 C 0.7427(5) 0.1767(4) -0.0218(2) 0.0368(14) Uani 1 1 d .
H9Am5 H 0.7828 0.2061 -0.0467 0.049 Uiso 1 1 calc R
H9Bm5 H 0.7542 0.1208 -0.0277 0.049 Uiso 1 1 calc R
C10m5 C 0.6121(5) 0.1962(4) -0.0244(3) 0.0381(14) Uani 1 1 d .
H10m5 H 0.5737 0.1595 -0.0471 0.051 Uiso 1 1 calc R
C11m5 C 0.5869(6) 0.2814(5) -0.0412(3) 0.0437(16) Uani 1 1 d .
H11Am5 H 0.6347 0.2933 -0.0689 0.058 Uiso 1 1 calc R
H11Bm5 H 0.5065 0.2847 -0.0521 0.058 Uiso 1 1 calc R
C12m5 C 0.5629(5) 0.1842(4) 0.0262(2) 0.0342(13) Uani 1 1 d .
H12Am5 H 0.4790 0.1828 0.0240 0.046 Uiso 1 1 calc R
H12Bm5 H 0.5898 0.1342 0.0395 0.046 Uiso 1 1 calc R
C13m5 C 0.6658(8) 0.4951(5) 0.1220(3) 0.057(2) Uani 1 1 d .
H13Am5 H 0.7438 0.5120 0.1287 0.085 Uiso 1 1 calc R
H13Bm5 H 0.6245 0.4919 0.1519 0.085 Uiso 1 1 calc R
H13Cm5 H 0.6280 0.5323 0.1007 0.085 Uiso 1 1 calc R
N1m5 N 0.6013(4) 0.2502(3) 0.0587(2) 0.0308(11) Uani 1 1 d .
O1m5 O 0.9131(3) 0.2178(3) 0.02679(16) 0.0374(10) Uani 1 1 d .
H1m5 H 0.9278 0.2326 -0.0008 0.056 Uiso 1 1 calc R
I1m6 I 0.53681(5) 0.29345(4) 0.345026(18) 0.05792(15) Uani 1 1 d .
C1m6 C 0.6045(5) 0.2282(4) 0.2852(2) 0.0315(12) Uani 1 1 d .
C2m6 C 0.7370(5) 0.2268(4) 0.2824(2) 0.0332(13) Uani 1 1 d .
H2m6 H 0.7701 0.1952 0.3092 0.044 Uiso 1 1 calc R
C3m6 C 0.7900(5) 0.3094(4) 0.2830(3) 0.0374(14) Uani 1 1 d .
H3Am6 H 0.8733 0.3048 0.2801 0.050 Uiso 1 1 calc R
H3Bm6 H 0.7748 0.3341 0.3141 0.050 Uiso 1 1 calc R
C4m6 C 0.7431(6) 0.3628(4) 0.2423(3) 0.0370(14) Uani 1 1 d .
H4m6 H 0.7808 0.3474 0.2121 0.049 Uiso 1 1 calc R
C5m6 C 0.6107(5) 0.3530(4) 0.2343(3) 0.0350(13) Uani 1 1 d .
H5Am6 H 0.5705 0.3821 0.2592 0.047 Uiso 1 1 calc R
H5Bm6 H 0.5881 0.3752 0.2029 0.047 Uiso 1 1 calc R
C6m6 C 0.5745(5) 0.2664(4) 0.2360(2) 0.0296(12) Uani 1 1 d .
H6m6 H 0.4925 0.2595 0.2271 0.039 Uiso 1 1 calc R
C7m6 C 0.6541(4) 0.2187(4) 0.2022(2) 0.0245(11) Uani 1 1 d .
H7m6 H 0.6896 0.2557 0.1795 0.033 Uiso 1 1 calc R
C8m6 C 0.5929(5) 0.1547(4) 0.1724(2) 0.0314(12) Uani 1 1 d .
H8m6 H 0.6495 0.1281 0.1519 0.042 Uiso 1 1 calc R
C9m6 C 0.5351(5) 0.0941(4) 0.2037(3) 0.0390(15) Uani 1 1 d .
H9Am6 H 0.5330 0.0436 0.1870 0.052 Uiso 1 1 calc R
H9Bm6 H 0.4559 0.1101 0.2096 0.052 Uiso 1 1 calc R
C10m6 C 0.6020(5) 0.0852(4) 0.2531(3) 0.0385(15) Uani 1 1 d .
H10m6 H 0.5923 0.0311 0.2651 0.051 Uiso 1 1 calc R
C11m6 C 0.5594(6) 0.1432(4) 0.2920(3) 0.0412(15) Uani 1 1 d .
H11Am6 H 0.5841 0.1243 0.3239 0.055 Uiso 1 1 calc R
H11Bm6 H 0.4754 0.1440 0.2910 0.055 Uiso 1 1 calc R
C12m6 C 0.7319(6) 0.0999(4) 0.2436(3) 0.0367(14) Uani 1 1 d .
H12Am6 H 0.7783 0.0825 0.2714 0.049 Uiso 1 1 calc R
H12Bm6 H 0.7554 0.0701 0.2153 0.049 Uiso 1 1 calc R
C13m6 C 0.7756(7) 0.4497(5) 0.2531(4) 0.054(2) Uani 1 1 d .
H13Am6 H 0.7471 0.4644 0.2844 0.082 Uiso 1 1 calc R
H13Bm6 H 0.7415 0.4833 0.2286 0.082 Uiso 1 1 calc R
H13Cm6 H 0.8583 0.4555 0.2532 0.082 Uiso 1 1 calc R
N1m6 N 0.7504(4) 0.1848(3) 0.23534(19) 0.0284(10) Uani 1 1 d .
O1m6 O 0.5064(3) 0.1908(3) 0.14188(16) 0.0322(9) Uani 1 1 d .
H1m6 H 0.5324 0.1979 0.1147 0.048 Uiso 1 1 calc R
I1m7 I 0.66955(6) 0.01405(4) 0.47033(2) 0.06312(17) Uani 1 1 d .
C1m7 C 0.6445(5) 0.1332(4) 0.5005(2) 0.0357(14) Uani 1 1 d .
C2m7 C 0.7220(5) 0.1516(4) 0.5451(2) 0.0361(14) Uani 1 1 d .
H2m7 H 0.8033 0.1560 0.5359 0.048 Uiso 1 1 calc R
C3m7 C 0.7081(6) 0.0895(4) 0.5857(3) 0.0421(15) Uani 1 1 d .
H3Am7 H 0.7537 0.1060 0.6139 0.056 Uiso 1 1 calc R
H3Bm7 H 0.7395 0.0397 0.5745 0.056 Uiso 1 1 calc R
C4m7 C 0.5821(6) 0.0759(4) 0.6013(3) 0.0407(15) Uani 1 1 d .
H4m7 H 0.5630 0.1192 0.6234 0.054 Uiso 1 1 calc R
C5m7 C 0.4937(6) 0.0798(4) 0.5585(3) 0.0399(15) Uani 1 1 d .
H5Am7 H 0.4914 0.0293 0.5419 0.053 Uiso 1 1 calc R
H5Bm7 H 0.4171 0.0901 0.5710 0.053 Uiso 1 1 calc R
C6m7 C 0.5253(5) 0.1445(4) 0.5226(2) 0.0303(12) Uani 1 1 d .
H6m7 H 0.4651 0.1505 0.4972 0.040 Uiso 1 1 calc R
C7m7 C 0.5452(5) 0.2233(4) 0.5507(2) 0.0282(11) Uani 1 1 d .
H7m7 H 0.5104 0.2179 0.5827 0.038 Uiso 1 1 calc R
C8m7 C 0.4919(5) 0.2958(4) 0.5261(2) 0.0311(12) Uani 1 1 d .
H8m7 H 0.5128 0.3422 0.5457 0.041 Uiso 1 1 calc R
C9m7 C 0.5397(5) 0.3073(4) 0.4759(2) 0.0364(14) Uani 1 1 d .
H9Am7 H 0.5374 0.3630 0.4676 0.048 Uiso 1 1 calc R
H9Bm7 H 0.4918 0.2790 0.4523 0.048 Uiso 1 1 calc R
C10m7 C 0.6639(5) 0.2775(4) 0.4735(3) 0.0390(15) Uani 1 1 d .
H10m7 H 0.7054 0.3094 0.4497 0.052 Uiso 1 1 calc R
C11m7 C 0.6722(6) 0.1898(5) 0.4587(3) 0.0431(16) Uani 1 1 d .
H11Am7 H 0.6186 0.1800 0.4317 0.057 Uiso 1 1 calc R
H11Bm7 H 0.7498 0.1791 0.4476 0.057 Uiso 1 1 calc R
C12m7 C 0.7220(5) 0.2888(4) 0.5236(3) 0.0387(14) Uani 1 1 d .
H12Am7 H 0.8051 0.2820 0.5212 0.051 Uiso 1 1 calc R
H12Bm7 H 0.7073 0.3418 0.5354 0.051 Uiso 1 1 calc R
C13m7 C 0.5708(8) 0.0003(5) 0.6301(3) 0.058(2) Uani 1 1 d .
H13Am7 H 0.4940 -0.0033 0.6427 0.086 Uiso 1 1 calc R
H13Bm7 H 0.6263 0.0002 0.6566 0.086 Uiso 1 1 calc R
H13Cm7 H 0.5847 -0.0441 0.6092 0.086 Uiso 1 1 calc R
N1m7 N 0.6751(4) 0.2298(3) 0.5583(2) 0.0323(11) Uani 1 1 d .
O1m7 O 0.3698(3) 0.2888(3) 0.52537(16) 0.0368(10) Uani 1 1 d .
H1m7 H 0.3456 0.2881 0.4971 0.055 Uiso 1 1 calc R
I1m8 I 0.75972(5) 0.22017(5) 0.84501(2) 0.0733(2) Uani 1 1 d .
C1m8 C 0.6963(6) 0.2827(5) 0.7828(2) 0.0416(16) Uani 1 1 d .
C2m8 C 0.5657(6) 0.2865(6) 0.7795(3) 0.0500(19) Uani 1 1 d .
H2m8 H 0.5367 0.3215 0.8049 0.066 Uiso 1 1 calc R
C3m8 C 0.5052(7) 0.2059(6) 0.7823(3) 0.061(2) Uani 1 1 d .
H3Am8 H 0.4228 0.2136 0.7766 0.081 Uiso 1 1 calc R
H3Bm8 H 0.5158 0.1851 0.8150 0.081 Uiso 1 1 calc R
C4m8 C 0.5490(7) 0.1445(5) 0.7459(3) 0.0515(19) Uani 1 1 d .
H4m8 H 0.5092 0.1540 0.7146 0.069 Uiso 1 1 calc R
C5m8 C 0.6805(7) 0.1524(5) 0.7380(3) 0.0475(17) Uani 1 1 d .
H5Am8 H 0.7221 0.1255 0.7642 0.063 Uiso 1 1 calc R
H5Bm8 H 0.6999 0.1265 0.7077 0.063 Uiso 1 1 calc R
C6m8 C 0.7205(5) 0.2390(4) 0.7362(2) 0.0360(14) Uani 1 1 d .
H6m8 H 0.8022 0.2431 0.7276 0.048 Uiso 1 1 calc R
C7m8 C 0.6408(5) 0.2862(4) 0.6996(2) 0.0354(13) Uani 1 1 d .
H7m8 H 0.6011 0.2477 0.6785 0.047 Uiso 1 1 calc R
C8m8 C 0.7032(6) 0.3435(4) 0.6672(3) 0.0386(15) Uani 1 1 d .
H8m8 H 0.6464 0.3702 0.6459 0.051 Uiso 1 1 calc R
C9m8 C 0.7716(7) 0.4055(5) 0.6962(3) 0.0481(18) Uani 1 1 d .
H9Am8 H 0.7753 0.4544 0.6778 0.064 Uiso 1 1 calc R
H9Bm8 H 0.8501 0.3871 0.7024 0.064 Uiso 1 1 calc R
C10m8 C 0.7089(8) 0.4198(5) 0.7455(3) 0.058(2) Uani 1 1 d .
H10m8 H 0.7235 0.4746 0.7556 0.077 Uiso 1 1 calc R
C11m8 C 0.7488(7) 0.3661(6) 0.7867(3) 0.056(2) Uani 1 1 d .
H11Am8 H 0.7273 0.3895 0.8175 0.075 Uiso 1 1 calc R
H11Bm8 H 0.8326 0.3621 0.7866 0.075 Uiso 1 1 calc R
C12m8 C 0.5788(7) 0.4108(5) 0.7356(4) 0.058(2) Uani 1 1 d .
H12Am8 H 0.5361 0.4332 0.7623 0.077 Uiso 1 1 calc R
H12Bm8 H 0.5568 0.4387 0.7060 0.077 Uiso 1 1 calc R
C13m8 C 0.5191(11) 0.0626(6) 0.7621(4) 0.078(3) Uani 1 1 d .
H13Am8 H 0.5581 0.0514 0.7925 0.118 Uiso 1 1 calc R
H13Bm8 H 0.5431 0.0253 0.7380 0.118 Uiso 1 1 calc R
H13Cm8 H 0.4369 0.0586 0.7661 0.118 Uiso 1 1 calc R
N1m8 N 0.5503(5) 0.3252(4) 0.7304(2) 0.0434(14) Uani 1 1 d .
O1m8 O 0.7823(3) 0.3023(3) 0.63838(17) 0.0378(10) Uani 1 1 d .
H1m8 H 0.7468 0.2774 0.6173 0.057 Uiso 1 1 calc R

loop_
_atom_site_aniso_label
_atom_site_aniso_U_11
_atom_site_aniso_U_22
_atom_site_aniso_U_33
_atom_site_aniso_U_23
_atom_site_aniso_U_13
_atom_site_aniso_U_12
I1m1 0.0708(3) 0.0708(4) 0.0392(2) -0.0068(3) -0.0057(2) -0.0275(3)
C1m1 0.030(3) 0.040(4) 0.030(3) -0.001(3) -0.007(2) -0.011(3)
C2m1 0.030(3) 0.042(4) 0.033(3) 0.010(3) -0.001(2) -0.010(3)
C3m1 0.045(4) 0.042(4) 0.036(3) 0.008(3) 0.001(3) -0.009(3)
C4m1 0.046(4) 0.037(4) 0.039(3) 0.003(3) 0.000(3) -0.001(3)
C5m1 0.048(4) 0.026(3) 0.044(4) -0.002(3) 0.008(3) -0.001(3)
C6m1 0.033(3) 0.036(3) 0.034(3) 0.002(3) 0.001(2) 0.003(3)
C7m1 0.024(2) 0.032(3) 0.023(2) 0.001(2) 0.0013(19) 0.000(2)
C8m1 0.021(2) 0.044(4) 0.037(3) 0.007(3) -0.003(2) 0.004(2)
C9m1 0.032(3) 0.037(4) 0.040(3) 0.004(3) 0.000(2) 0.000(3)
C10m1 0.030(3) 0.042(4) 0.047(4) 0.018(3) 0.000(3) 0.002(3)
C11m1 0.036(3) 0.047(4) 0.037(3) 0.016(3) -0.012(3) -0.006(3)
C12m1 0.029(3) 0.044(4) 0.049(4) 0.012(3) 0.007(3) 0.002(3)
C13m1 0.087(7) 0.040(5) 0.074(6) 0.007(5) 0.023(5) -0.004(4)
N1m1 0.026(2) 0.036(3) 0.033(2) 0.006(2) -0.0040(19) -0.002(2)
O1m1 0.0194(18) 0.053(3) 0.049(3) -0.006(2) -0.0012(17) -0.0056(18)
I1m2 0.0507(3) 0.0479(3) 0.0469(3) -0.0041(2) -0.0160(2) -0.0069(2)
C1m2 0.030(3) 0.030(3) 0.034(3) 0.002(3) -0.006(2) 0.001(2)
C2m2 0.029(3) 0.040(4) 0.031(3) -0.003(3) 0.003(2) 0.000(2)
C3m2 0.036(3) 0.043(4) 0.055(4) -0.013(4) -0.010(3) 0.009(3)
C4m2 0.055(4) 0.022(3) 0.063(5) 0.011(3) -0.018(4) 0.005(3)
C5m2 0.048(4) 0.040(4) 0.049(4) 0.007(3) -0.002(3) -0.015(3)
C6m2 0.029(3) 0.039(4) 0.034(3) 0.012(3) -0.002(2) -0.006(2)
C7m2 0.021(2) 0.035(3) 0.033(3) 0.003(3) 0.001(2) 0.001(2)
C8m2 0.027(3) 0.047(4) 0.031(3) 0.000(3) -0.003(2) 0.000(3)
C9m2 0.044(4) 0.056(5) 0.036(3) -0.002(3) -0.006(3) 0.021(3)
C10m2 0.042(3) 0.041(4) 0.035(3) 0.009(3) 0.002(3) 0.009(3)
C11m2 0.035(3) 0.048(4) 0.028(3) 0.005(3) 0.002(2) 0.004(3)
C12m2 0.043(3) 0.027(3) 0.035(3) 0.002(3) 0.002(3) -0.004(3)
C13m2 0.099(7) 0.032(4) 0.067(6) 0.005(4) -0.035(5) 0.016(4)
N1m2 0.025(2) 0.034(3) 0.033(3) 0.001(2) 0.0025(19) -0.003(2)
O1m2 0.028(2) 0.075(4) 0.029(2) -0.001(2) 0.0003(17) 0.005(2)
I1m3 0.0514(2) 0.0488(3) 0.0345(2) 0.0094(2) 0.00547(18) 0.0049(2)
C1m3 0.035(3) 0.031(3) 0.024(3) 0.001(2) 0.006(2) -0.001(2)
C2m3 0.034(3) 0.032(3) 0.031(3) 0.003(3) -0.008(2) 0.006(3)
C3m3 0.038(3) 0.033(3) 0.032(3) 0.004(3) -0.008(2) -0.006(3)
C4m3 0.040(3) 0.021(3) 0.040(3) -0.002(3) -0.001(2) -0.006(2)
C5m3 0.039(3) 0.025(3) 0.033(3) 0.001(3) -0.007(2) 0.003(2)
C6m3 0.023(2) 0.030(3) 0.028(3) 0.000(2) -0.003(2) 0.006(2)
C7m3 0.024(3) 0.033(3) 0.031(3) -0.001(3) -0.006(2) 0.002(2)
C8m3 0.027(3) 0.028(3) 0.041(3) 0.002(3) -0.003(2) -0.001(2)
C9m3 0.034(3) 0.030(3) 0.053(4) -0.011(3) -0.007(3) 0.004(3)
C10m3 0.039(3) 0.032(3) 0.042(3) -0.006(3) -0.001(3) 0.011(3)
C11m3 0.038(3) 0.040(4) 0.032(3) -0.004(3) 0.001(2) 0.013(3)
C12m3 0.033(3) 0.032(3) 0.040(3) 0.004(3) -0.003(2) 0.008(3)
C13m3 0.066(5) 0.030(4) 0.052(4) -0.003(3) -0.005(4) -0.008(3)
N1m3 0.020(2) 0.029(2) 0.027(2) 0.000(2) -0.0004(16) 0.0004(18)
O1m3 0.027(2) 0.046(3) 0.048(3) -0.003(2) -0.0042(18) -0.0048(19)
I1m4 0.0697(3) 0.0478(3) 0.0465(3) 0.0188(2) 0.0067(2) -0.0151(2)
C1m4 0.042(3) 0.026(3) 0.031(3) 0.011(3) 0.001(2) -0.008(2)
C2m4 0.030(3) 0.029(3) 0.025(3) 0.002(2) -0.004(2) 0.000(2)
C3m4 0.041(3) 0.027(3) 0.043(4) 0.003(3) 0.004(3) 0.011(3)
C4m4 0.052(4) 0.021(3) 0.044(4) -0.002(3) 0.005(3) 0.002(3)
C5m4 0.046(3) 0.026(3) 0.043(3) 0.004(3) 0.002(3) -0.011(3)
C6m4 0.032(3) 0.024(3) 0.032(3) 0.005(2) -0.001(2) -0.008(2)
C7m4 0.024(2) 0.019(2) 0.025(2) 0.001(2) -0.0026(19) -0.001(2)
C8m4 0.032(3) 0.022(3) 0.029(3) 0.001(2) 0.000(2) -0.002(2)
C9m4 0.034(3) 0.035(4) 0.046(4) 0.000(3) 0.006(3) 0.007(3)
C10m4 0.043(3) 0.031(3) 0.038(3) 0.000(3) -0.001(3) 0.005(3)
C11m4 0.040(3) 0.037(4) 0.034(3) 0.001(3) 0.002(3) 0.000(3)
C12m4 0.038(3) 0.031(3) 0.038(3) -0.011(3) -0.003(2) 0.001(3)
C13m4 0.087(6) 0.024(4) 0.062(5) -0.001(4) 0.006(4) 0.015(4)
N1m4 0.026(2) 0.020(2) 0.036(3) -0.001(2) -0.0012(19) -0.0025(18)
O1m4 0.0249(19) 0.051(3) 0.031(2) 0.005(2) -0.0011(16) -0.0058(19)
I1m5 0.0576(3) 0.0539(3) 0.0718(4) 0.0282(3) 0.0003(3) 0.0132(2)
C1m5 0.024(3) 0.039(4) 0.051(4) 0.007(3) 0.001(3) 0.001(2)
C2m5 0.029(3) 0.042(4) 0.043(4) -0.001(3) 0.006(2) -0.001(3)
C3m5 0.038(3) 0.033(4) 0.060(4) 0.000(3) 0.014(3) 0.007(3)
C4m5 0.046(4) 0.030(3) 0.042(3) -0.001(3) 0.011(3) -0.009(3)
C5m5 0.039(3) 0.033(3) 0.038(3) 0.004(3) 0.007(3) -0.007(3)
C6m5 0.024(3) 0.036(3) 0.040(3) 0.004(3) 0.007(2) -0.003(2)
C7m5 0.022(2) 0.036(3) 0.026(3) 0.002(2) 0.0017(19) -0.002(2)
C8m5 0.020(2) 0.033(3) 0.033(3) -0.004(3) -0.001(2) 0.003(2)
C9m5 0.032(3) 0.046(4) 0.032(3) -0.006(3) 0.001(2) 0.003(3)
C10m5 0.029(3) 0.041(4) 0.044(4) -0.003(3) -0.003(2) 0.005(3)
C11m5 0.034(3) 0.054(5) 0.043(4) 0.007(3) -0.006(3) -0.001(3)
C12m5 0.026(3) 0.034(3) 0.042(3) 0.002(3) -0.002(2) -0.001(2)
C13m5 0.074(5) 0.037(4) 0.059(5) 0.000(4) 0.024(4) -0.001(4)
N1m5 0.019(2) 0.026(3) 0.047(3) 0.004(2) 0.0008(19) 0.0010(18)
O1m5 0.0220(18) 0.054(3) 0.036(2) 0.006(2) 0.0030(16) 0.0026(19)
I1m6 0.0659(3) 0.0719(4) 0.0363(2) -0.0015(2) 0.0108(2) 0.0195(3)
C1m6 0.030(3) 0.034(3) 0.030(3) 0.000(3) 0.002(2) 0.001(2)
C2m6 0.031(3) 0.035(3) 0.033(3) 0.002(3) -0.005(2) 0.001(2)
C3m6 0.033(3) 0.036(3) 0.044(4) -0.007(3) -0.005(3) -0.003(3)
C4m6 0.038(3) 0.023(3) 0.050(4) 0.000(3) -0.001(3) -0.005(2)
C5m6 0.036(3) 0.027(3) 0.042(3) -0.001(3) -0.006(3) 0.008(2)
C6m6 0.023(2) 0.033(3) 0.033(3) 0.003(3) 0.002(2) 0.004(2)
C7m6 0.022(2) 0.026(3) 0.026(2) 0.003(2) -0.0019(19) 0.005(2)
C8m6 0.026(3) 0.028(3) 0.040(3) 0.005(3) 0.001(2) -0.002(2)
C9m6 0.033(3) 0.031(3) 0.052(4) 0.009(3) -0.011(3) -0.013(3)
C10m6 0.029(3) 0.034(3) 0.052(4) 0.016(3) -0.008(3) -0.002(2)
C11m6 0.038(3) 0.044(4) 0.042(4) 0.013(3) -0.005(3) 0.002(3)
C12m6 0.037(3) 0.028(3) 0.046(4) 0.000(3) -0.003(3) 0.004(3)
C13m6 0.058(5) 0.032(4) 0.073(5) -0.005(4) -0.005(4) -0.013(3)
N1m6 0.023(2) 0.026(2) 0.036(3) -0.003(2) -0.0011(18) 0.0026(18)
O1m6 0.0245(19) 0.036(2) 0.036(2) 0.006(2) 0.0002(16) -0.0036(17)
I1m7 0.0819(4) 0.0481(3) 0.0595(3) -0.0204(3) 0.0033(3) 0.0208(3)
C1m7 0.033(3) 0.033(3) 0.042(3) -0.012(3) 0.006(2) 0.004(2)
C2m7 0.026(3) 0.037(3) 0.045(4) -0.007(3) 0.000(2) 0.009(3)
C3m7 0.044(4) 0.033(4) 0.049(4) 0.000(3) 0.001(3) 0.007(3)
C4m7 0.047(4) 0.033(4) 0.042(4) -0.003(3) -0.002(3) 0.006(3)
C5m7 0.046(4) 0.033(3) 0.041(3) -0.008(3) 0.002(3) -0.004(3)
C6m7 0.028(3) 0.025(3) 0.037(3) -0.003(3) -0.006(2) -0.004(2)
C7m7 0.023(2) 0.025(3) 0.036(3) 0.000(3) 0.001(2) 0.000(2)
C8m7 0.021(2) 0.026(3) 0.046(3) -0.002(3) -0.006(2) 0.001(2)
C9m7 0.027(3) 0.042(4) 0.040(3) 0.000(3) 0.002(2) -0.001(3)
C10m7 0.027(3) 0.043(4) 0.047(4) 0.014(3) 0.003(3) 0.000(3)
C11m7 0.027(3) 0.060(5) 0.042(4) 0.003(4) 0.007(3) -0.003(3)
C12m7 0.030(3) 0.040(4) 0.046(4) -0.001(3) -0.003(3) -0.004(3)
C13m7 0.064(5) 0.038(4) 0.070(6) 0.011(4) 0.004(4) 0.005(4)
N1m7 0.023(2) 0.033(3) 0.041(3) -0.002(2) -0.0002(19) 0.002(2)
O1m7 0.0251(19) 0.051(3) 0.035(2) -0.001(2) -0.0009(16) 0.0081(19)
I1m8 0.0578(3) 0.1249(6) 0.0370(3) 0.0001(3) -0.0057(2) 0.0182(4)
C1m8 0.037(3) 0.053(4) 0.034(3) -0.013(3) 0.002(3) 0.010(3)
C2m8 0.036(3) 0.072(6) 0.042(4) -0.017(4) 0.002(3) 0.008(4)
C3m8 0.040(4) 0.091(7) 0.053(4) 0.002(5) 0.015(3) 0.002(4)
C4m8 0.046(4) 0.055(5) 0.054(4) 0.008(4) 0.012(3) -0.011(4)
C5m8 0.051(4) 0.040(4) 0.051(4) -0.001(4) 0.004(3) 0.002(3)
C6m8 0.034(3) 0.039(4) 0.035(3) -0.009(3) 0.000(2) 0.005(3)
C7m8 0.030(3) 0.038(3) 0.039(3) -0.003(3) -0.002(2) 0.006(3)
C8m8 0.032(3) 0.034(3) 0.050(4) -0.005(3) -0.005(3) 0.001(3)
C9m8 0.053(4) 0.036(4) 0.055(4) -0.006(3) -0.010(3) -0.008(3)
C10m8 0.063(5) 0.041(4) 0.069(5) -0.031(4) -0.010(4) 0.003(4)
C11m8 0.051(4) 0.067(6) 0.050(4) -0.026(4) -0.002(3) 0.000(4)
C12m8 0.050(4) 0.053(5) 0.070(6) -0.017(4) -0.004(4) 0.020(4)
C13m8 0.099(8) 0.052(5) 0.087(7) 0.002(5) 0.033(6) -0.025(5)
N1m8 0.031(3) 0.050(4) 0.049(3) -0.008(3) 0.005(2) 0.012(2)
O1m8 0.0236(19) 0.048(3) 0.042(3) -0.003(2) 0.0002(17) 0.0008(19)

loop_
_atom_type_symbol
_atom_type_description
_atom_type_scat_dispersion_real
_atom_type_scat_dispersion_imag
_atom_type_scat_source
C C 0.0033 0.0016 'International Tables Vol C Tables 4.2.6.8 and 6.1.1.4'
H H 0.0000 0.0000 'International Tables Vol C Tables 4.2.6.8 and 6.1.1.4'
N N 0.0061 0.0033 'International Tables Vol C Tables 4.2.6.8 and 6.1.1.4'
O O 0.0106 0.0060 'International Tables Vol C Tables 4.2.6.8 and 6.1.1.4'
I I -0.4742 1.8119 'International Tables Vol C Tables 4.2.6.8 and 6.1.1.4'

loop_
_geom_angle_atom_site_label_1
_geom_angle_atom_site_label_2
_geom_angle_atom_site_label_3
_geom_angle
C11m1 C1m1 C2m1 110.8(6)
C11m1 C1m1 C6m1 114.6(5)
C2m1 C1m1 C6m1 99.4(5)
C11m1 C1m1 I1m1 104.9(4)
C2m1 C1m1 I1m1 113.5(4)
C6m1 C1m1 I1m1 113.9(5)
N1m1 C2m1 C3m1 112.1(5)
N1m1 C2m1 C1m1 99.7(5)
C3m1 C2m1 C1m1 114.1(6)
C2m1 C3m1 C4m1 113.8(6)
C5m1 C4m1 C13m1 112.1(7)
C5m1 C4m1 C3m1 113.2(6)
C13m1 C4m1 C3m1 108.9(7)
C4m1 C5m1 C6m1 112.6(6)
C5m1 C6m1 C1m1 112.5(6)
C5m1 C6m1 C7m1 107.8(5)
C1m1 C6m1 C7m1 100.6(5)
C8m1 C7m1 N1m1 111.6(5)
C8m1 C7m1 C6m1 113.1(5)
N1m1 C7m1 C6m1 106.3(4)
O1m1 C8m1 C7m1 109.7(5)
O1m1 C8m1 C9m1 111.8(5)
C7m1 C8m1 C9m1 113.3(5)
C8m1 C9m1 C10m1 108.6(5)
C12m1 C10m1 C11m1 110.5(6)
C12m1 C10m1 C9m1 108.5(5)
C11m1 C10m1 C9m1 112.7(6)
C1m1 C11m1 C10m1 113.2(5)
N1m1 C12m1 C10m1 109.3(6)
C12m1 N1m1 C2m1 108.5(5)
C12m1 N1m1 C7m1 110.1(5)
C2m1 N1m1 C7m1 103.9(5)
C2m2 C1m2 C6m2 101.0(5)
C2m2 C1m2 C11m2 109.7(5)
C6m2 C1m2 C11m2 114.5(5)
C2m2 C1m2 I1m2 114.2(4)
C6m2 C1m2 I1m2 113.3(4)
C11m2 C1m2 I1m2 104.4(4)
N1m2 C2m2 C1m2 99.7(5)
N1m2 C2m2 C3m2 111.4(5)
C1m2 C2m2 C3m2 112.2(5)
C4m2 C3m2 C2m2 114.6(6)
C3m2 C4m2 C5m2 113.4(6)
C3m2 C4m2 C13m2 110.2(8)
C5m2 C4m2 C13m2 111.2(7)
C4m2 C5m2 C6m2 111.5(6)
C1m2 C6m2 C5m2 113.0(6)
C1m2 C6m2 C7m2 100.2(5)
C5m2 C6m2 C7m2 107.3(5)
N1m2 C7m2 C8m2 112.4(5)
N1m2 C7m2 C6m2 105.4(5)
C8m2 C7m2 C6m2 114.3(5)
O1m2 C8m2 C7m2 109.9(6)
O1m2 C8m2 C9m2 108.9(5)
C7m2 C8m2 C9m2 112.2(5)
C8m2 C9m2 C10m2 110.4(5)
C11m2 C10m2 C9m2 113.8(6)
C11m2 C10m2 C12m2 108.5(6)
C9m2 C10m2 C12m2 107.6(5)
C10m2 C11m2 C1m2 113.6(5)
N1m2 C12m2 C10m2 109.7(5)
C12m2 N1m2 C2m2 106.8(5)
C12m2 N1m2 C7m2 110.7(5)
C2m2 N1m2 C7m2 105.3(5)
C11m3 C1m3 C6m3 116.3(5)
C11m3 C1m3 C2m3 110.0(5)
C6m3 C1m3 C2m3 97.6(4)
C11m3 C1m3 I1m3 106.0(4)
C6m3 C1m3 I1m3 113.9(4)
C2m3 C1m3 I1m3 113.2(4)
N1m3 C2m3 C3m3 113.4(5)
N1m3 C2m3 C1m3 99.3(5)
C3m3 C2m3 C1m3 114.3(5)
C2m3 C3m3 C4m3 115.2(5)
C13m3 C4m3 C3m3 112.0(6)
C13m3 C4m3 C5m3 111.4(6)
C3m3 C4m3 C5m3 111.3(5)
C6m3 C5m3 C4m3 110.9(5)
C1m3 C6m3 C5m3 113.6(5)
C1m3 C6m3 C7m3 101.3(4)
C5m3 C6m3 C7m3 109.5(5)
N1m3 C7m3 C8m3 110.6(5)
N1m3 C7m3 C6m3 104.7(4)
C8m3 C7m3 C6m3 115.8(5)
O1m3 C8m3 C9m3 111.2(5)
O1m3 C8m3 C7m3 108.3(5)
C9m3 C8m3 C7m3 113.3(5)
C8m3 C9m3 C10m3 109.5(5)
C12m3 C10m3 C11m3 109.0(6)
C12m3 C10m3 C9m3 107.9(6)
C11m3 C10m3 C9m3 112.5(5)
C1m3 C11m3 C10m3 115.9(5)
N1m3 C12m3 C10m3 109.0(5)
C12m3 N1m3 C2m3 109.0(5)
C12m3 N1m3 C7m3 111.6(5)
C2m3 N1m3 C7m3 104.3(4)
C6m4 C1m4 C11m4 116.4(5)
C6m4 C1m4 C2m4 99.8(5)
C11m4 C1m4 C2m4 109.9(5)
C6m4 C1m4 I1m4 113.6(4)
C11m4 C1m4 I1m4 104.5(4)
C2m4 C1m4 I1m4 112.8(4)
N1m4 C2m4 C3m4 113.5(5)
N1m4 C2m4 C1m4 98.6(4)
C3m4 C2m4 C1m4 113.7(5)
C4m4 C3m4 C2m4 113.0(5)
C3m4 C4m4 C13m4 110.9(6)
C3m4 C4m4 C5m4 111.4(6)
C13m4 C4m4 C5m4 111.5(6)
C6m4 C5m4 C4m4 110.5(5)
C1m4 C6m4 C5m4 112.5(5)
C1m4 C6m4 C7m4 100.1(4)
C5m4 C6m4 C7m4 109.6(5)
N1m4 C7m4 C8m4 112.0(4)
N1m4 C7m4 C6m4 106.1(4)
C8m4 C7m4 C6m4 116.1(5)
O1m4 C8m4 C9m4 109.5(5)
O1m4 C8m4 C7m4 109.3(5)
C9m4 C8m4 C7m4 111.2(5)
C8m4 C9m4 C10m4 110.6(5)
C11m4 C10m4 C12m4 109.4(5)
C11m4 C10m4 C9m4 113.4(6)
C12m4 C10m4 C9m4 107.0(5)
C1m4 C11m4 C10m4 113.6(5)
N1m4 C12m4 C10m4 109.9(5)
C12m4 N1m4 C2m4 108.7(5)
C12m4 N1m4 C7m4 109.5(4)
C2m4 N1m4 C7m4 104.3(4)
C11m5 C1m5 C6m5 115.7(6)
C11m5 C1m5 C2m5 109.6(6)
C6m5 C1m5 C2m5 99.4(5)
C11m5 C1m5 I1m5 104.3(5)
C6m5 C1m5 I1m5 114.2(4)
C2m5 C1m5 I1m5 113.9(4)
N1m5 C2m5 C3m5 112.9(6)
N1m5 C2m5 C1m5 99.6(5)
C3m5 C2m5 C1m5 113.8(6)
C2m5 C3m5 C4m5 114.3(5)
C13m5 C4m5 C5m5 110.2(6)
C13m5 C4m5 C3m5 111.5(6)
C5m5 C4m5 C3m5 111.6(6)
C6m5 C5m5 C4m5 112.3(5)
C1m5 C6m5 C5m5 112.3(6)
C1m5 C6m5 C7m5 100.7(5)
C5m5 C6m5 C7m5 109.4(5)
C8m5 C7m5 N1m5 113.2(5)
C8m5 C7m5 C6m5 114.7(5)
N1m5 C7m5 C6m5 105.5(4)
O1m5 C8m5 C7m5 109.6(5)
O1m5 C8m5 C9m5 110.9(5)
C7m5 C8m5 C9m5 111.3(5)
C10m5 C9m5 C8m5 109.7(5)
C12m5 C10m5 C11m5 109.0(6)
C12m5 C10m5 C9m5 108.1(5)
C11m5 C10m5 C9m5 113.1(6)
C1m5 C11m5 C10m5 114.0(6)
N1m5 C12m5 C10m5 109.5(5)
C2m5 N1m5 C12m5 108.5(5)
C2m5 N1m5 C7m5 105.0(5)
C12m5 N1m5 C7m5 109.8(5)
C6m6 C1m6 C2m6 99.8(5)
C6m6 C1m6 C11m6 115.5(5)
C2m6 C1m6 C11m6 109.3(5)
C6m6 C1m6 I1m6 112.4(4)
C2m6 C1m6 I1m6 115.2(4)
C11m6 C1m6 I1m6 105.0(4)
N1m6 C2m6 C3m6 113.5(5)
N1m6 C2m6 C1m6 99.9(5)
C3m6 C2m6 C1m6 112.6(5)
C2m6 C3m6 C4m6 113.5(5)
C3m6 C4m6 C13m6 109.9(6)
C3m6 C4m6 C5m6 111.9(5)
C13m6 C4m6 C5m6 111.3(6)
C6m6 C5m6 C4m6 111.6(5)
C5m6 C6m6 C1m6 112.1(5)
C5m6 C6m6 C7m6 108.4(5)
C1m6 C6m6 C7m6 100.6(5)
C8m6 C7m6 N1m6 112.1(5)
C8m6 C7m6 C6m6 114.8(4)
N1m6 C7m6 C6m6 105.7(4)
O1m6 C8m6 C9m6 108.4(5)
O1m6 C8m6 C7m6 108.8(5)
C9m6 C8m6 C7m6 112.5(5)
C8m6 C9m6 C10m6 110.4(5)
C11m6 C10m6 C12m6 109.8(6)
C11m6 C10m6 C9m6 112.5(6)
C12m6 C10m6 C9m6 107.6(6)
C10m6 C11m6 C1m6 113.5(6)
N1m6 C12m6 C10m6 109.2(5)
C12m6 N1m6 C2m6 108.3(5)
C12m6 N1m6 C7m6 110.6(5)
C2m6 N1m6 C7m6 104.5(4)
C6m7 C1m7 C2m7 99.9(5)
C6m7 C1m7 C11m7 115.0(5)
C2m7 C1m7 C11m7 110.1(6)
C6m7 C1m7 I1m7 113.0(4)
C2m7 C1m7 I1m7 114.1(4)
C11m7 C1m7 I1m7 105.0(4)
N1m7 C2m7 C1m7 99.6(5)
N1m7 C2m7 C3m7 112.9(5)
C1m7 C2m7 C3m7 111.8(6)
C2m7 C3m7 C4m7 114.6(6)
C13m7 C4m7 C5m7 111.8(7)
C13m7 C4m7 C3m7 111.4(6)
C5m7 C4m7 C3m7 113.2(6)
C6m7 C5m7 C4m7 111.1(6)
C5m7 C6m7 C1m7 113.4(5)
C5m7 C6m7 C7m7 109.3(5)
C1m7 C6m7 C7m7 100.3(5)
N1m7 C7m7 C8m7 113.1(5)
N1m7 C7m7 C6m7 105.4(5)
C8m7 C7m7 C6m7 114.6(5)
O1m7 C8m7 C9m7 112.5(5)
O1m7 C8m7 C7m7 109.3(5)
C9m7 C8m7 C7m7 110.9(5)
C8m7 C9m7 C10m7 111.1(5)
C9m7 C10m7 C12m7 108.3(6)
C9m7 C10m7 C11m7 113.2(6)
C12m7 C10m7 C11m7 109.2(6)
C1m7 C11m7 C10m7 112.9(6)
N1m7 C12m7 C10m7 109.4(5)
C2m7 N1m7 C12m7 107.7(5)
C2m7 N1m7 C7m7 105.6(5)
C12m7 N1m7 C7m7 109.5(5)
C6m8 C1m8 C2m8 100.0(5)
C6m8 C1m8 C11m8 115.4(6)
C2m8 C1m8 C11m8 110.9(7)
C6m8 C1m8 I1m8 111.8(5)
C2m8 C1m8 I1m8 113.2(5)
C11m8 C1m8 I1m8 105.7(5)
N1m8 C2m8 C1m8 99.8(6)
N1m8 C2m8 C3m8 112.7(6)
C1m8 C2m8 C3m8 114.5(7)
C2m8 C3m8 C4m8 114.4(6)
C13m8 C4m8 C3m8 110.7(7)
C13m8 C4m8 C5m8 110.8(8)
C3m8 C4m8 C5m8 111.8(7)
C6m8 C5m8 C4m8 112.5(6)
C1m8 C6m8 C5m8 112.2(6)
C1m8 C6m8 C7m8 100.3(5)
C5m8 C6m8 C7m8 109.5(6)
C8m8 C7m8 N1m8 113.1(6)
C8m8 C7m8 C6m8 115.1(5)
N1m8 C7m8 C6m8 105.5(5)
O1m8 C8m8 C7m8 109.6(6)
O1m8 C8m8 C9m8 107.4(6)
C7m8 C8m8 C9m8 112.6(6)
C8m8 C9m8 C10m8 108.2(7)
C11m8 C10m8 C12m8 110.8(8)
C11m8 C10m8 C9m8 114.4(7)
C12m8 C10m8 C9m8 107.5(7)
C10m8 C11m8 C1m8 112.6(6)
N1m8 C12m8 C10m8 109.2(6)
C12m8 N1m8 C2m8 108.3(6)
C12m8 N1m8 C7m8 109.0(6)
C2m8 N1m8 C7m8 104.0(5)

loop_
_geom_bond_atom_site_label_1
_geom_bond_atom_site_label_2
_geom_bond_distance
I1m1 C1m1 2.174(6)
C1m1 C11m1 1.536(10)
C1m1 C2m1 1.537(8)
C1m1 C6m1 1.551(8)
C2m1 N1m1 1.519(9)
C2m1 C3m1 1.527(10)
C3m1 C4m1 1.560(10)
C4m1 C5m1 1.521(10)
C4m1 C13m1 1.552(11)
C5m1 C6m1 1.523(9)
C6m1 C7m1 1.564(9)
C7m1 C8m1 1.523(9)
C7m1 N1m1 1.527(7)
C8m1 O1m1 1.428(7)
C8m1 C9m1 1.524(9)
C9m1 C10m1 1.555(8)
C10m1 C12m1 1.534(9)
C10m1 C11m1 1.536(11)
C12m1 N1m1 1.495(9)
I1m2 C1m2 2.195(6)
C1m2 C2m2 1.520(8)
C1m2 C6m2 1.525(9)
C1m2 C11m2 1.552(9)
C2m2 N1m2 1.498(9)
C2m2 C3m2 1.547(10)
C3m2 C4m2 1.524(12)
C4m2 C5m2 1.530(11)
C4m2 C13m2 1.535(10)
C5m2 C6m2 1.535(10)
C6m2 C7m2 1.573(9)
C7m2 N1m2 1.513(7)
C7m2 C8m2 1.520(9)
C8m2 O1m2 1.413(8)
C8m2 C9m2 1.529(9)
C9m2 C10m2 1.544(10)
C10m2 C11m2 1.533(11)
C10m2 C12m2 1.551(9)
C12m2 N1m2 1.483(8)
I1m3 C1m3 2.190(6)
C1m3 C11m3 1.497(9)
C1m3 C6m3 1.523(8)
C1m3 C2m3 1.553(8)
C2m3 N1m3 1.488(8)
C2m3 C3m3 1.506(9)
C3m3 C4m3 1.530(9)
C4m3 C13m3 1.515(9)
C4m3 C5m3 1.544(8)
C5m3 C6m3 1.528(9)
C6m3 C7m3 1.561(8)
C7m3 N1m3 1.525(7)
C7m3 C8m3 1.527(9)
C8m3 O1m3 1.434(7)
C8m3 C9m3 1.522(9)
C9m3 C10m3 1.552(9)
C10m3 C12m3 1.526(9)
C10m3 C11m3 1.535(10)
C12m3 N1m3 1.485(8)
I1m4 C1m4 2.191(6)
C1m4 C6m4 1.518(9)
C1m4 C11m4 1.534(10)
C1m4 C2m4 1.536(8)
C2m4 N1m4 1.508(8)
C2m4 C3m4 1.524(9)
C3m4 C4m4 1.522(10)
C4m4 C13m4 1.529(10)
C4m4 C5m4 1.563(10)
C5m4 C6m4 1.527(10)
C6m4 C7m4 1.545(8)
C7m4 N1m4 1.518(7)
C7m4 C8m4 1.531(8)
C8m4 O1m4 1.412(7)
C8m4 C9m4 1.513(8)
C9m4 C10m4 1.539(9)
C10m4 C11m4 1.534(10)
C10m4 C12m4 1.536(9)
C12m4 N1m4 1.475(8)
I1m5 C1m5 2.197(7)
C1m5 C11m5 1.522(11)
C1m5 C6m5 1.526(8)
C1m5 C2m5 1.532(9)
C2m5 N1m5 1.479(8)
C2m5 C3m5 1.527(10)
C3m5 C4m5 1.563(10)
C4m5 C13m5 1.514(11)
C4m5 C5m5 1.550(9)
C5m5 C6m5 1.530(10)
C6m5 C7m5 1.545(9)
C7m5 C8m5 1.514(8)
C7m5 N1m5 1.515(7)
C8m5 O1m5 1.425(7)
C8m5 C9m5 1.553(8)
C9m5 C10m5 1.544(8)
C10m5 C12m5 1.527(9)
C10m5 C11m5 1.539(11)
C12m5 N1m5 1.492(9)
I1m6 C1m6 2.142(6)
C1m6 C6m6 1.531(8)
C1m6 C2m6 1.535(8)
C1m6 C11m6 1.543(10)
C2m6 N1m6 1.488(8)
C2m6 C3m6 1.525(9)
C3m6 C4m6 1.528(10)
C4m6 C13m6 1.546(10)
C4m6 C5m6 1.550(9)
C5m6 C6m6 1.525(9)
C6m6 C7m6 1.549(8)
C7m6 C8m6 1.523(8)
C7m6 N1m6 1.534(7)
C8m6 O1m6 1.428(7)
C8m6 C9m6 1.504(9)
C9m6 C10m6 1.554(9)
C10m6 C11m6 1.539(11)
C10m6 C12m6 1.548(9)
C12m6 N1m6 1.470(8)
I1m7 C1m7 2.201(6)
C1m7 C6m7 1.529(8)
C1m7 C2m7 1.534(9)
C1m7 C11m7 1.535(10)
C2m7 N1m7 1.478(8)
C2m7 C3m7 1.542(10)
C3m7 C4m7 1.543(10)
C4m7 C13m7 1.512(11)
C4m7 C5m7 1.542(10)
C5m7 C6m7 1.523(10)
C6m7 C7m7 1.556(8)
C7m7 N1m7 1.514(7)
C7m7 C8m7 1.524(9)
C8m7 O1m7 1.415(7)
C8m7 C9m7 1.507(9)
C9m7 C10m7 1.523(8)
C10m7 C12m7 1.532(9)
C10m7 C11m7 1.542(11)
C12m7 N1m7 1.489(9)
I1m8 C1m8 2.128(7)
C1m8 C6m8 1.509(9)
C1m8 C2m8 1.510(9)
C1m8 C11m8 1.540(12)
C2m8 N1m8 1.509(11)
C2m8 C3m8 1.534(14)
C3m8 C4m8 1.535(13)
C4m8 C13m8 1.498(13)
C4m8 C5m8 1.545(10)
C5m8 C6m8 1.538(11)
C6m8 C7m8 1.567(9)
C7m8 C8m8 1.509(10)
C7m8 N1m8 1.510(8)
C8m8 O1m8 1.408(8)
C8m8 C9m8 1.527(10)
C9m8 C10m8 1.570(13)
C10m8 C11m8 1.515(14)
C10m8 C12m8 1.528(12)
C12m8 N1m8 1.491(11)

loop_
_geom_hbond_atom_site_label_D
_geom_hbond_atom_site_label_H
_geom_hbond_atom_site_label_A
_geom_hbond_distance_DH
_geom_hbond_distance_HA
_geom_hbond_distance_DA
_geom_hbond_angle_DHA
_geom_hbond_site_symmetry_A
O1m1 H1m1 N1m6 0.82 2.04 2.795(7) 153.3 1_455
O1m2 H1m2 N1m3 0.82 2.09 2.771(6) 140.2 .
O1m3 H1m3 N1m8 0.82 2.06 2.811(8) 152.9 .
O1m4 H1m4 N1m1 0.82 1.95 2.759(7) 166.5 1_556
O1m5 H1m5 N1m4 0.82 2.10 2.869(7) 156.3 1_654
O1m6 H1m6 N1m5 0.82 1.96 2.746(7) 160.8 .
O1m7 H1m7 N1m2 0.82 2.06 2.833(7) 156.0 .
O1m8 H1m8 N1m7 0.82 1.98 2.787(7) 169.9 .
